data_2017943
loop_
_publ_author_name
'Simmons, Trevor R.'
'Pickett, Christopher J.'
'Wright, Joseph A.'

_publ_section_title
;
 The mixed diol--dithiol 2,2-bis(sulfanylmethyl)propane-1,3-diol:
 characterization of key intermediates on a new synthetic pathway
;
_journal_coeditor_code SK3390
_journal_issue 1
_journal_name_full 'Acta Crystallographica Section C'
_journal_page_first o1
_journal_page_last o5
_journal_paper_doi 10.1107/S0108270110049371
_journal_volume 67
_journal_year 2011
_chemical_formula_iupac 'C7 H10 N2 O2 S2'
_chemical_formula_moiety 'C7 H10 N2 O2 S2'
_chemical_formula_structural 'C7 H10 N2 O2 S2'
_chemical_formula_sum 'C7 H10 N2 O2 S2'
_chemical_formula_weight 218.29
_chemical_name_systematic
;
1,3-bis(hydroxymethyl)propane-1,3-diyl bis(thiocyanate)
;
_space_group_IT_number 61
_symmetry_cell_setting orthorhombic
_symmetry_space_group_name_Hall '-P 2ac 2ab'
_symmetry_space_group_name_H-M 'P b c a'
_atom_sites_solution_hydrogens geom
_atom_sites_solution_primary direct
_atom_sites_solution_secondary difmap
_audit_creation_method SHELXL-97
_cell_angle_alpha 90.00
_cell_angle_beta 90.00
_cell_angle_gamma 90.00
_cell_formula_units_Z 8
_cell_length_a 8.6971(5)
_cell_length_b 10.3972(5)
_cell_length_c 21.7280(15)
_cell_measurement_reflns_used 4578
_cell_measurement_temperature 140(2)
_cell_measurement_theta_max 28.9725
_cell_measurement_theta_min 3.4196
_cell_volume 1964.8(2)
_computing_cell_refinement 'CrysAlis Pro (Oxford Diffraction, 2009)'
_computing_data_collection 'CrysAlis Pro (Oxford Diffraction, 2009)'
_computing_data_reduction 'CrysAlis Pro (Oxford Diffraction, 2009)'
_computing_molecular_graphics 'ORTEP-3 (Farrugia, 1997)'
_computing_publication_material
;
SHELXL97 (Sheldrick, 2008), enCIFer (Allen <i>et al.</i>, 2004)
and
PARST (Nardelli, 1995)
;
_computing_structure_refinement 'SHELXL97 (Sheldrick, 2008)'
_computing_structure_solution 'SIR92 (Altomare <i>et al.</i>, 1993)'
_diffrn_ambient_temperature 140(2)
_diffrn_detector_area_resol_mean 16.0050
_diffrn_measured_fraction_theta_full 0.996
_diffrn_measured_fraction_theta_max 0.996
_diffrn_measurement_device_type 'Oxford Diffraction Xcalibur 3/CCD'
_diffrn_measurement_method \w
_diffrn_radiation_monochromator graphite
_diffrn_radiation_source 'Enhance (Mo) X-ray Source'
_diffrn_radiation_type 'Mo K\a'
_diffrn_radiation_wavelength 0.71073
_diffrn_reflns_av_R_equivalents 0.0822
_diffrn_reflns_av_sigmaI/netI 0.0743
_diffrn_reflns_limit_h_max 11
_diffrn_reflns_limit_h_min -11
_diffrn_reflns_limit_k_max 13
_diffrn_reflns_limit_k_min -13
_diffrn_reflns_limit_l_max 27
_diffrn_reflns_limit_l_min -27
_diffrn_reflns_number 25270
_diffrn_reflns_theta_full 27.49
_diffrn_reflns_theta_max 27.49
_diffrn_reflns_theta_min 3.58
_diffrn_standards_number 0
_exptl_absorpt_coefficient_mu 0.511
_exptl_absorpt_correction_T_max 1.00000
_exptl_absorpt_correction_T_min 0.92604
_exptl_absorpt_correction_type multi-scan
_exptl_absorpt_process_details '(CrysAlis Pro; Oxford Diffraction, 2009)'
_exptl_crystal_colour colourless
_exptl_crystal_density_diffrn 1.476
_exptl_crystal_density_method 'not measured'
_exptl_crystal_description plate
_exptl_crystal_F_000 912
_exptl_crystal_size_max 0.39
_exptl_crystal_size_mid 0.13
_exptl_crystal_size_min 0.01
_refine_diff_density_max 0.310
_refine_diff_density_min -0.263
_refine_ls_extinction_method none
_refine_ls_goodness_of_fit_ref 0.937
_refine_ls_hydrogen_treatment mixed
_refine_ls_matrix_type full
_refine_ls_number_parameters 124
_refine_ls_number_reflns 2245
_refine_ls_number_restraints 0
_refine_ls_restrained_S_all 0.937
_refine_ls_R_factor_all 0.0900
_refine_ls_R_factor_gt 0.0397
_refine_ls_shift/su_max 0.000
_refine_ls_shift/su_mean 0.000
_refine_ls_structure_factor_coef Fsqd
_refine_ls_weighting_details 'calc w=1/[\s^2^(Fo^2^)+(0.0294P)^2^] where P=(Fo^2^+2Fc^2^)/3'
_refine_ls_weighting_scheme calc
_refine_ls_wR_factor_gt 0.0608
_refine_ls_wR_factor_ref 0.0691
_reflns_number_gt 1498
_reflns_number_total 2245
_reflns_threshold_expression I>2\s(I)
_cod_data_source_file sk3390.cif
_cod_data_source_block XI
_cod_database_code 2017943
_cod_database_fobs_code 2017943

loop_
_symmetry_equiv_pos_as_xyz
'x, y, z'
'-x+1/2, -y, z+1/2'
'x+1/2, -y+1/2, -z'
'-x, y+1/2, -z+1/2'
'-x, -y, -z'
'x-1/2, y, -z-1/2'
'-x-1/2, y-1/2, z'
'x, -y-1/2, z-1/2'

loop_
_atom_site_type_symbol
_atom_site_label
_atom_site_fract_x
_atom_site_fract_y
_atom_site_fract_z
_atom_site_U_iso_or_equiv
_atom_site_adp_type
_atom_site_calc_flag
_atom_site_refinement_flags
_atom_site_occupancy
_atom_site_disorder_assembly
_atom_site_disorder_group
C C1 0.4382(2) 0.69644(19) 0.89947(9) 0.0153(5) Uani d . 1 . .
C C2 0.3385(2) 0.68139(19) 0.95708(10) 0.0221(5) Uani d . 1 . .
H H2A 0.4049 0.6845 0.9941 0.027 Uiso calc R 1 . .
H H2B 0.2651 0.7540 0.9595 0.027 Uiso calc R 1 . .
C C3 0.5592(2) 0.5890(2) 0.89718(10) 0.0203(5) Uani d . 1 . .
H H3A 0.5068 0.5045 0.8975 0.024 Uiso calc R 1 . .
H H3B 0.6181 0.5958 0.8583 0.024 Uiso calc R 1 . .
C C4 0.5134(2) 0.82949(19) 0.90412(10) 0.0190(5) Uani d . 1 . .
H H4A 0.5721 0.8337 0.9431 0.023 Uiso calc R 1 . .
H H4B 0.4312 0.8951 0.9063 0.023 Uiso calc R 1 . .
C C5 0.3414(2) 0.67802(18) 0.84118(9) 0.0165(5) Uani d . 1 . .
H H5A 0.2937 0.5916 0.8428 0.020 Uiso calc R 1 . .
H H5B 0.4111 0.6795 0.8052 0.020 Uiso calc R 1 . .
C C41 0.5150(3) 0.9422(2) 0.79284(11) 0.0234(5) Uani d . 1 . .
C C51 0.0414(3) 0.7313(2) 0.86863(11) 0.0224(5) Uani d . 1 . .
N N41 0.4303(2) 0.98918(19) 0.75948(9) 0.0334(5) Uani d . 1 . .
N N51 -0.0646(2) 0.69421(19) 0.89432(9) 0.0308(5) Uani d . 1 . .
O O2 0.25537(18) 0.56341(16) 0.95658(8) 0.0315(4) Uani d . 1 . .
H H2 0.289(3) 0.521(2) 0.9834(12) 0.047 Uiso d . 1 . .
O O3 0.66311(16) 0.59600(14) 0.94819(7) 0.0230(4) Uani d . 1 . .
H H3 0.737(3) 0.621(3) 0.9350(11) 0.035 Uiso d . 1 . .
S S4 0.64290(6) 0.87148(5) 0.84069(3) 0.02555(16) Uani d . 1 . .
S S5 0.18900(6) 0.79671(5) 0.82848(3) 0.02175(14) Uani d . 1 . .

loop_
_atom_site_aniso_label
_atom_site_aniso_U_11
_atom_site_aniso_U_22
_atom_site_aniso_U_33
_atom_site_aniso_U_12
_atom_site_aniso_U_13
_atom_site_aniso_U_23
C1 0.0130(11) 0.0172(11) 0.0156(11) -0.0016(10) 0.0002(9) -0.0002(10)
C2 0.0214(12) 0.0261(12) 0.0187(12) -0.0011(10) 0.0009(10) 0.0018(9)
C3 0.0172(11) 0.0185(12) 0.0252(13) -0.0003(10) -0.0047(10) -0.0013(10)
C4 0.0192(12) 0.0194(12) 0.0183(12) -0.0008(9) -0.0011(10) -0.0002(9)
C5 0.0124(10) 0.0163(10) 0.0207(12) 0.0021(8) 0.0015(9) -0.0016(9)
C41 0.0265(13) 0.0191(13) 0.0246(14) -0.0006(11) 0.0110(12) 0.0022(10)
C51 0.0178(12) 0.0213(13) 0.0281(14) 0.0047(11) -0.0070(11) -0.0035(10)
N41 0.0344(12) 0.0369(12) 0.0289(13) 0.0066(10) 0.0060(10) 0.0055(10)
N51 0.0201(11) 0.0332(12) 0.0393(13) -0.0016(10) 0.0030(10) -0.0018(10)
O2 0.0272(9) 0.0368(10) 0.0305(10) -0.0126(8) -0.0071(8) 0.0170(8)
O3 0.0146(8) 0.0295(9) 0.0250(9) -0.0037(7) -0.0055(7) 0.0078(7)
S4 0.0179(3) 0.0251(3) 0.0336(4) -0.0030(3) 0.0025(3) 0.0074(3)
S5 0.0165(3) 0.0210(3) 0.0278(3) 0.0028(2) -0.0015(3) 0.0053(3)

loop_
_atom_type_symbol
_atom_type_description
_atom_type_scat_dispersion_real
_atom_type_scat_dispersion_imag
_atom_type_scat_source
C C 0.0033 0.0016 'International Tables Vol C Tables 4.2.6.8 and 6.1.1.4'
H H 0.0000 0.0000 'International Tables Vol C Tables 4.2.6.8 and 6.1.1.4'
N N 0.0061 0.0033 'International Tables Vol C Tables 4.2.6.8 and 6.1.1.4'
O O 0.0106 0.0060 'International Tables Vol C Tables 4.2.6.8 and 6.1.1.4'
S S 0.1246 0.1234 'International Tables Vol C Tables 4.2.6.8 and 6.1.1.4'

loop_
_geom_angle_atom_site_label_1
_geom_angle_atom_site_label_2
_geom_angle_atom_site_label_3
_geom_angle_site_symmetry_1
_geom_angle_site_symmetry_3
_geom_angle
_geom_angle_publ_flag
C2 C1 C5 . . 110.61(16) ?
C2 C1 C4 . . 106.26(16) ?
C5 C1 C4 . . 113.68(17) ?
C2 C1 C3 . . 109.89(17) ?
C5 C1 C3 . . 105.00(16) ?
C4 C1 C3 . . 111.44(16) ?
O2 C2 C1 . . 111.67(17) ?
O2 C2 H2A . . 109.3 ?
C1 C2 H2A . . 109.3 ?
O2 C2 H2B . . 109.3 ?
C1 C2 H2B . . 109.3 ?
H2A C2 H2B . . 107.9 ?
O3 C3 C1 . . 111.76(17) ?
O3 C3 H3A . . 109.3 ?
C1 C3 H3A . . 109.3 ?
O3 C3 H3B . . 109.3 ?
C1 C3 H3B . . 109.3 ?
H3A C3 H3B . . 107.9 ?
C1 C4 S4 . . 115.31(15) ?
C1 C4 H4A . . 108.4 ?
S4 C4 H4A . . 108.4 ?
C1 C4 H4B . . 108.4 ?
S4 C4 H4B . . 108.4 ?
H4A C4 H4B . . 107.5 ?
C1 C5 S5 . . 115.95(13) ?
C1 C5 H5A . . 108.3 ?
S5 C5 H5A . . 108.3 ?
C1 C5 H5B . . 108.3 ?
S5 C5 H5B . . 108.3 ?
H5A C5 H5B . . 107.4 ?
N41 C41 S4 . . 178.6(2) ?
N51 C51 S5 . . 175.1(2) ?
C2 O2 H2 . . 106.8(19) ?
C3 O3 H3 . . 105.3(19) ?
C41 S4 C4 . . 99.33(10) ?
C51 S5 C5 . . 101.53(10) ?

loop_
_geom_bond_atom_site_label_1
_geom_bond_atom_site_label_2
_geom_bond_site_symmetry_2
_geom_bond_distance
_geom_bond_publ_flag
C1 C2 . 1.531(3) ?
C1 C5 . 1.533(3) ?
C1 C4 . 1.534(3) ?
C1 C3 . 1.536(3) ?
C2 O2 . 1.424(2) y
C2 H2A . 0.9900 ?
C2 H2B . 0.9900 ?
C3 O3 . 1.432(2) y
C3 H3A . 0.9900 ?
C3 H3B . 0.9900 ?
C4 S4 . 1.833(2) ?
C4 H4A . 0.9900 ?
C4 H4B . 0.9900 ?
C5 S5 . 1.8316(19) ?
C5 H5A . 0.9900 ?
C5 H5B . 0.9900 ?
C41 N41 . 1.143(3) y
C41 S4 . 1.691(3) y
C51 N51 . 1.144(3) y
C51 S5 . 1.695(2) y
O2 H2 . 0.78(2) ?
O3 H3 . 0.75(2) ?

loop_
_geom_hbond_atom_site_label_D
_geom_hbond_atom_site_label_H
_geom_hbond_atom_site_label_A
_geom_hbond_site_symmetry_A
_geom_hbond_distance_DH
_geom_hbond_distance_HA
_geom_hbond_distance_DA
_geom_hbond_angle_DHA
O2 H2 O3 5_667 0.78(2) 1.97(3) 2.744(2) 170(3)
O3 H3 N51 1_655 0.75(2) 2.08(2) 2.832(2) 177(3)

loop_
_geom_torsion_atom_site_label_1
_geom_torsion_atom_site_label_2
_geom_torsion_atom_site_label_3
_geom_torsion_atom_site_label_4
_geom_torsion_site_symmetry_1
_geom_torsion_site_symmetry_2
_geom_torsion_site_symmetry_3
_geom_torsion_site_symmetry_4
_geom_torsion
_geom_torsion_publ_flag
C5 C1 C2 O2 . . . . 53.0(2) ?
C4 C1 C2 O2 . . . . 176.88(16) ?
C3 C1 C2 O2 . . . . -62.4(2) ?
C2 C1 C3 O3 . . . . -63.0(2) ?
C5 C1 C3 O3 . . . . 178.02(16) ?
C4 C1 C3 O3 . . . . 54.5(2) ?
C2 C1 C4 S4 . . . . 179.08(14) ?
C5 C1 C4 S4 . . . . -59.0(2) ?
C3 C1 C4 S4 . . . . 59.4(2) ?
C2 C1 C5 S5 . . . . 63.80(19) ?
C4 C1 C5 S5 . . . . -55.6(2) ?
C3 C1 C5 S5 . . . . -177.70(14) ?
C1 C4 S4 C41 . . . . 90.10(17) ?
C1 C5 S5 C51 . . . . -86.97(16) ?

loop_
_cod_related_entry_id
_cod_related_entry_database
_cod_related_entry_code
1 ChemSpider 30654281
